data_1010979
loop_
_publ_author_name
'MacGillavry, C H'
'Bijvoet, J M'

_publ_section_title
;
Die Kristallstruktur der Cadmium- und QuecksilberDiammin-Dihalogenide
;
_journal_coden_ASTM ZEKGAX
_journal_name_full
;
Zeitschrift fuer Kristallographie, Kristallgeometrie, Kristallphysik,
Kristallchemie (-144,1977)
;
_journal_page_first 231
_journal_page_last 245
_journal_volume 94
_journal_year 1936
_chemical_formula_structural 'Cu Cl2 (H2 O)2'
_chemical_formula_sum 'Cl2 Cu H4 O2'
_chemical_name_mineral Eriochalcite
_chemical_name_systematic 'Copper dichloride dihydrate'
_space_group_IT_number 53
_symmetry_cell_setting orthorhombic
_symmetry_Int_Tables_number 53
_symmetry_space_group_name_Hall '-P 2ab 2ab'
_symmetry_space_group_name_H-M 'P b m n'
_cell_angle_alpha 90
_cell_angle_beta 90
_cell_angle_gamma 90
_cell_formula_units_Z 2
_cell_length_a 7.4
_cell_length_b 8.06
_cell_length_c 3.74
_cell_volume 223.1
_cod_original_formula_sum 'H4 Cl2 Cu O2'
_cod_database_code 1010979
_cod_depositor_comments
;
 Removing dummy H atoms since the hydrogen atoms they represent are already
 marked using the _atom_site_attached_hydrogens data item.

 Antanas Vaitkus,
 2017-09-11
;

loop_
_symmetry_equiv_pos_as_xyz
x,y,z
-x,y,-z
1/2-x,1/2-y,z
1/2+x,1/2-y,-z
-x,-y,-z
x,-y,z
1/2+x,1/2+y,-z
1/2-x,1/2+y,z

loop_
_atom_site_label
_atom_site_type_symbol
_atom_site_symmetry_multiplicity
_atom_site_Wyckoff_symbol
_atom_site_fract_x
_atom_site_fract_y
_atom_site_fract_z
_atom_site_occupancy
_atom_site_attached_hydrogens
_atom_site_calc_flag
Cu1 Cu2+ 2 a 0. 0. 0. 1. 0 d
Cl1 Cl1- 4 h 0.239(3) 0. 0.378(6) 1. 0 d
O1 O2- 4 e 0. 0.25 0. 1. 2 d

loop_
_atom_type_symbol
_atom_type_oxidation_number
Cu2+ 2.000
Cl1- -1.000
O2- -2.000
